data_9008575
loop_
_publ_author_name
'Wyckoff, R. W. G.'

_publ_section_title
;
 Second edition. Interscience Publishers, New York, New York
;
_journal_name_full 'Crystal Structures'
_journal_page_first 7
_journal_page_last 83
_journal_volume 1
_journal_year 1963
_chemical_formula_sum Sb
_chemical_name_common Antimony
_chemical_name_mineral Antimony
_space_group_IT_number 166
_symmetry_space_group_name_Hall '-P 3* 2'
_symmetry_space_group_name_H-M 'R -3 m :R'
_cell_angle_alpha 57.108
_cell_angle_beta 57.108
_cell_angle_gamma 57.108
_cell_length_a 4.50661
_cell_length_b 4.50661
_cell_length_c 4.50661
_cell_formula_units_Z 2
_cell_volume 60.406
_database_code_amcsd 0011253
_exptl_crystal_density_diffrn 6.694
_cod_original_sg_symbol_H-M 'R -3 m'
_cod_database_code 9008575

loop_
_space_group_symop_operation_xyz
x,y,z
-x,-z,-y
-z,-x,-y
y,x,z
y,z,x
-z,-y,-x
-x,-y,-z
x,z,y
z,x,y
-y,-x,-z
-y,-z,-x
z,y,x

loop_
_atom_site_label
_atom_site_fract_x
_atom_site_fract_y
_atom_site_fract_z
Sb 0.23300 0.23300 0.23300

loop_
_cod_related_entry_id
_cod_related_entry_database
_cod_related_entry_code
1 AMCSD 0011253
